data_2107475
loop_
_publ_author_name
'Lorenzo, Daniel A.'
'Forrest, Sebastian J. K.'
'Sparkes, Hazel A.'

_publ_section_title
;
 Crystal engineering: co-crystals of cinnamic acid derivatives with a
 pyridyl derivative co-crystallizer
;
_journal_issue 1
_journal_name_full 'Acta Crystallographica Section B'
_journal_page_first 87
_journal_page_last 95
_journal_paper_doi 10.1107/S2052520615019678
_journal_volume 72
_journal_year 2016
_chemical_formula_moiety 'C10 H10 O2, C6 H6 N2 O'
_chemical_formula_sum 'C16 H16 N2 O3'
_chemical_formula_weight 284.31
_chemical_name_systematic
;
 ?
;
_space_group_crystal_system triclinic
_space_group_IT_number 2
_space_group_name_Hall '-P 1'
_space_group_name_H-M_alt 'P -1'
_symmetry_space_group_name_Hall '-P 1'
_symmetry_space_group_name_H-M 'P -1'
_atom_sites_solution_hydrogens mixed
_atom_sites_solution_primary iterative
_audit_creation_method
;
Olex2 1.2
(compiled 2015.01.26 svn.r3150 for OlexSys, GUI svn.r4998)
;
_cell_angle_alpha 77.4101(14)
_cell_angle_beta 87.9565(14)
_cell_angle_gamma 82.6358(14)
_cell_formula_units_Z 2
_cell_length_a 7.0311(2)
_cell_length_b 8.6172(2)
_cell_length_c 11.9490(3)
_cell_measurement_reflns_used 7006
_cell_measurement_temperature 100(2)
_cell_measurement_theta_max 27.90
_cell_measurement_theta_min 2.44
_cell_volume 700.71(3)
_computing_cell_refinement 'SAINT v8.34A (Bruker, 2013)'
_computing_data_reduction 'SAINT v8.34A (Bruker, 2013)'
_computing_molecular_graphics 'Olex2 (Dolomanov et al., 2009)'
_computing_publication_material 'Olex2 (Dolomanov et al., 2009)'
_computing_structure_refinement 'ShelXL (Sheldrick, 2008)'
_computing_structure_solution
;
Superflip (Palatinus & Chapuis, 2007;Palatinus & van der Lee, 2008;
Palatinus et al., 2012)
;
_diffrn_ambient_temperature 100(2)
_diffrn_measured_fraction_theta_full 0.999
_diffrn_measured_fraction_theta_max 0.998
_diffrn_measurement_device 'Bruker Apex II kappa CCD area detector'
_diffrn_measurement_device_type 'Bruker Apex II kappa CCD area detector'
_diffrn_measurement_method '\f and \w scans'
_diffrn_radiation_monochromator graphite
_diffrn_radiation_type MoK\a
_diffrn_radiation_wavelength 0.71073
_diffrn_reflns_av_R_equivalents 0.0164
_diffrn_reflns_limit_h_max 9
_diffrn_reflns_limit_h_min -9
_diffrn_reflns_limit_k_max 11
_diffrn_reflns_limit_k_min -11
_diffrn_reflns_limit_l_max 15
_diffrn_reflns_limit_l_min -15
_diffrn_reflns_number 12831
_diffrn_reflns_theta_full 26.000
_diffrn_reflns_theta_max 27.904
_diffrn_reflns_theta_min 1.746
_diffrn_standards_number 0
_exptl_absorpt_coefficient_mu 0.094
_exptl_absorpt_correction_T_max 0.7456
_exptl_absorpt_correction_T_min 0.6644
_exptl_absorpt_correction_type multi-scan
_exptl_absorpt_process_details
;
SADABS-2014/4 (Bruker,2014/4) was used for absorption correction.
wR2(int) was 0.0519 before and 0.0308 after correction.
The Ratio of minimum to maximum transmission is 0.8911.
The \l/2 correction factor is 0.00150.
;
_exptl_crystal_colour colourless
_exptl_crystal_density_diffrn 1.347
_exptl_crystal_description block
_exptl_crystal_F_000 300
_exptl_crystal_size_max 0.62
_exptl_crystal_size_mid 0.35
_exptl_crystal_size_min 0.28
_refine_diff_density_max 0.443
_refine_diff_density_min -0.188
_refine_ls_extinction_method none
_refine_ls_goodness_of_fit_ref 1.040
_refine_ls_hydrogen_treatment mixed
_refine_ls_matrix_type full
_refine_ls_number_parameters 203
_refine_ls_number_reflns 3359
_refine_ls_number_restraints 0
_refine_ls_restrained_S_all 1.040
_refine_ls_R_factor_all 0.0393
_refine_ls_R_factor_gt 0.0351
_refine_ls_shift/su_max 0.001
_refine_ls_shift/su_mean 0.000
_refine_ls_structure_factor_coef Fsqd
_refine_ls_weighting_details 'w=1/[\s^2^(Fo^2^)+(0.0553P)^2^+0.2080P] where P=(Fo^2^+2Fc^2^)/3'
_refine_ls_weighting_scheme calc
_refine_ls_wR_factor_gt 0.0967
_refine_ls_wR_factor_ref 0.1005
_reflns_number_gt 3003
_reflns_number_total 3359
_reflns_threshold_expression 'I > 2\s(I)'
_cod_data_source_file bm5077sup1.cif
_cod_data_source_block 2B
_cod_depositor_comments
;Adding full bibliography for 2107471--2107478.cif.

 Adding full bibliography for 2107471--2107478.cif.
;
_cod_database_code 2107475
_cod_database_fobs_code 2107475
_shelx_space_group_comment
;
The symmetry employed for this shelxl refinement is uniquely defined
by the following loop, which should always be used as a source of
symmetry information in preference to the above space-group names.
They are only intended as comments.
;
_shelxl_version_number .2013

loop_
_space_group_symop_operation_xyz
'x, y, z'
'-x, -y, -z'

loop_
_atom_site_type_symbol
_atom_site_label
_atom_site_fract_x
_atom_site_fract_y
_atom_site_fract_z
_atom_site_U_iso_or_equiv
_atom_site_adp_type
_atom_site_calc_flag
_atom_site_occupancy
O O1 0.05520(11) 0.34107(9) 0.71195(7) 0.02597(19) Uani d 1
O O2 0.26553(11) 0.12123(9) 0.72318(7) 0.02395(18) Uani d 1
C C1 0.41978(15) 0.72320(12) 0.86360(9) 0.0196(2) Uani d 1
H H1 0.2886 0.7657 0.8527 0.024 Uiso calc 1
C C2 0.54497(16) 0.81057(13) 0.90387(9) 0.0213(2) Uani d 1
H H2A 0.4983 0.9119 0.9201 0.026 Uiso calc 1
C C3 0.73744(15) 0.75164(13) 0.92074(8) 0.0197(2) Uani d 1
C C4 0.80196(14) 0.60304(13) 0.89522(9) 0.0196(2) Uani d 1
H H4 0.9335 0.5614 0.9055 0.024 Uiso calc 1
C C5 0.67786(15) 0.51482(12) 0.85509(8) 0.0182(2) Uani d 1
H H5 0.7252 0.4139 0.8386 0.022 Uiso calc 1
C C6 0.48375(14) 0.57342(11) 0.83875(8) 0.0164(2) Uani d 1
C C7 0.34499(14) 0.48712(12) 0.79657(8) 0.0168(2) Uani d 1
H H7 0.2186 0.5414 0.7845 0.020 Uiso calc 1
C C8 0.37443(14) 0.34154(12) 0.77306(9) 0.0180(2) Uani d 1
H H8 0.4987 0.2826 0.7824 0.022 Uiso calc 1
C C9 0.21579(14) 0.27070(11) 0.73264(8) 0.0163(2) Uani d 1
C C10 0.87403(17) 0.84688(14) 0.96386(10) 0.0260(2) Uani d 1
H H10A 0.9338 0.9136 0.8985 0.039 Uiso calc 1
H H10B 0.9736 0.7733 1.0103 0.039 Uiso calc 1
H H10C 0.8033 0.9154 1.0108 0.039 Uiso calc 1
O O3 -0.50814(10) -0.29014(8) 0.51462(7) 0.02044(17) Uani d 1
N N1 0.00113(12) -0.02390(10) 0.65420(7) 0.01741(18) Uani d 1
N N2 -0.27498(12) -0.49794(10) 0.56946(8) 0.01714(18) Uani d 1
C C11 0.08154(14) -0.15978(12) 0.62572(8) 0.0172(2) Uani d 1
H H11 0.2173 -0.1828 0.6269 0.021 Uiso calc 1
C C12 -0.02469(14) -0.26806(11) 0.59461(8) 0.0162(2) Uani d 1
H H12 0.0370 -0.3642 0.5763 0.019 Uiso calc 1
C C13 -0.22341(13) -0.23357(11) 0.59063(8) 0.01402(19) Uani d 1
C C14 -0.30763(14) -0.09026(11) 0.61693(8) 0.0162(2) Uani d 1
H H14 -0.4427 -0.0616 0.6128 0.019 Uiso calc 1
C C15 -0.19011(15) 0.00962(11) 0.64918(9) 0.0179(2) Uani d 1
H H15 -0.2478 0.1062 0.6686 0.021 Uiso calc 1
C C16 -0.34835(13) -0.34414(11) 0.55557(8) 0.01457(19) Uani d 1
H H2B -0.166(2) -0.5365(17) 0.6088(12) 0.025(3) Uiso d 1
H H2C -0.348(2) -0.5673(17) 0.5473(12) 0.027(3) Uiso d 1
H H2 0.157(3) 0.082(2) 0.6946(16) 0.059(5) Uiso d 1

loop_
_atom_site_aniso_label
_atom_site_aniso_U_11
_atom_site_aniso_U_22
_atom_site_aniso_U_33
_atom_site_aniso_U_12
_atom_site_aniso_U_13
_atom_site_aniso_U_23
O1 0.0193(4) 0.0201(4) 0.0391(5) 0.0010(3) -0.0109(3) -0.0082(3)
O2 0.0180(4) 0.0173(4) 0.0394(5) -0.0015(3) -0.0068(3) -0.0118(3)
C1 0.0169(5) 0.0210(5) 0.0221(5) -0.0019(4) -0.0012(4) -0.0072(4)
C2 0.0247(5) 0.0198(5) 0.0217(5) -0.0040(4) 0.0000(4) -0.0091(4)
C3 0.0221(5) 0.0242(5) 0.0146(4) -0.0090(4) -0.0007(4) -0.0047(4)
C4 0.0163(5) 0.0248(5) 0.0177(5) -0.0037(4) -0.0021(4) -0.0032(4)
C5 0.0195(5) 0.0173(4) 0.0180(4) -0.0020(4) -0.0013(4) -0.0041(4)
C6 0.0180(5) 0.0176(5) 0.0145(4) -0.0044(4) -0.0010(4) -0.0037(4)
C7 0.0151(4) 0.0177(4) 0.0177(4) -0.0024(3) -0.0024(3) -0.0035(4)
C8 0.0144(4) 0.0183(5) 0.0218(5) -0.0022(3) -0.0030(4) -0.0050(4)
C9 0.0171(4) 0.0150(4) 0.0170(4) -0.0029(3) -0.0014(3) -0.0029(3)
C10 0.0263(6) 0.0314(6) 0.0248(5) -0.0126(4) -0.0019(4) -0.0104(4)
O3 0.0157(3) 0.0170(3) 0.0296(4) -0.0006(3) -0.0075(3) -0.0066(3)
N1 0.0191(4) 0.0153(4) 0.0186(4) -0.0048(3) -0.0028(3) -0.0035(3)
N2 0.0136(4) 0.0151(4) 0.0241(4) -0.0012(3) -0.0048(3) -0.0068(3)
C11 0.0136(4) 0.0179(4) 0.0205(5) -0.0035(3) -0.0012(3) -0.0041(4)
C12 0.0152(4) 0.0150(4) 0.0193(5) -0.0017(3) -0.0004(3) -0.0058(3)
C13 0.0144(4) 0.0138(4) 0.0142(4) -0.0035(3) -0.0012(3) -0.0026(3)
C14 0.0143(4) 0.0152(4) 0.0189(5) -0.0014(3) -0.0012(3) -0.0035(4)
C15 0.0202(5) 0.0131(4) 0.0210(5) -0.0012(3) -0.0017(4) -0.0052(4)
C16 0.0133(4) 0.0159(4) 0.0156(4) -0.0034(3) -0.0003(3) -0.0048(3)

loop_
_atom_type_symbol
_atom_type_description
_atom_type_scat_dispersion_real
_atom_type_scat_dispersion_imag
_atom_type_scat_source
C C 0.0033 0.0016 'International Tables Vol C Tables 4.2.6.8 and 6.1.1.4'
H H 0.0000 0.0000 'International Tables Vol C Tables 4.2.6.8 and 6.1.1.4'
N N 0.0061 0.0033 'International Tables Vol C Tables 4.2.6.8 and 6.1.1.4'
O O 0.0106 0.0060 'International Tables Vol C Tables 4.2.6.8 and 6.1.1.4'

loop_
_geom_angle_atom_site_label_1
_geom_angle_atom_site_label_2
_geom_angle_atom_site_label_3
_geom_angle
C9 O2 H2 109.3(11)
C2 C1 H1 119.4
C2 C1 C6 121.11(9)
C6 C1 H1 119.4
C1 C2 H2A 119.6
C3 C2 C1 120.81(9)
C3 C2 H2A 119.6
C2 C3 C4 118.22(9)
C2 C3 C10 120.89(10)
C4 C3 C10 120.88(10)
C3 C4 H4 119.3
C5 C4 C3 121.36(9)
C5 C4 H4 119.3
C4 C5 H5 119.7
C4 C5 C6 120.52(9)
C6 C5 H5 119.7
C1 C6 C7 118.56(9)
C5 C6 C1 117.97(9)
C5 C6 C7 123.47(9)
C6 C7 H7 116.1
C8 C7 C6 127.89(9)
C8 C7 H7 116.1
C7 C8 H8 119.6
C7 C8 C9 120.80(9)
C9 C8 H8 119.6
O1 C9 O2 123.16(9)
O1 C9 C8 124.02(9)
O2 C9 C8 112.80(8)
C3 C10 H10A 109.5
C3 C10 H10B 109.5
C3 C10 H10C 109.5
H10A C10 H10B 109.5
H10A C10 H10C 109.5
H10B C10 H10C 109.5
C15 N1 C11 118.12(8)
C16 N2 H2B 121.4(9)
C16 N2 H2C 118.1(9)
H2B N2 H2C 119.9(12)
N1 C11 H11 118.6
N1 C11 C12 122.86(9)
C12 C11 H11 118.6
C11 C12 H12 120.6
C11 C12 C13 118.81(9)
C13 C12 H12 120.6
C12 C13 C14 118.61(9)
C12 C13 C16 121.87(8)
C14 C13 C16 119.49(8)
C13 C14 H14 120.7
C15 C14 C13 118.57(9)
C15 C14 H14 120.7
N1 C15 C14 122.98(9)
N1 C15 H15 118.5
C14 C15 H15 118.5
O3 C16 N2 123.62(9)
O3 C16 C13 119.81(8)
N2 C16 C13 116.56(8)

loop_
_geom_bond_atom_site_label_1
_geom_bond_atom_site_label_2
_geom_bond_distance
O1 C9 1.2177(12)
O2 C9 1.3188(12)
O2 H2 0.97(2)
C1 H1 0.9500
C1 C2 1.3897(14)
C1 C6 1.4018(13)
C2 H2A 0.9500
C2 C3 1.3887(15)
C3 C4 1.3964(15)
C3 C10 1.5110(14)
C4 H4 0.9500
C4 C5 1.3886(14)
C5 H5 0.9500
C5 C6 1.3982(14)
C6 C7 1.4640(13)
C7 H7 0.9500
C7 C8 1.3336(14)
C8 H8 0.9500
C8 C9 1.4804(13)
C10 H10A 0.9800
C10 H10B 0.9800
C10 H10C 0.9800
O3 C16 1.2346(12)
N1 C11 1.3404(13)
N1 C15 1.3393(13)
N2 C16 1.3361(12)
N2 H2B 0.898(15)
N2 H2C 0.920(15)
C11 H11 0.9500
C11 C12 1.3843(13)
C12 H12 0.9500
C12 C13 1.3910(13)
C13 C14 1.3939(13)
C13 C16 1.5066(12)
C14 H14 0.9500
C14 C15 1.3862(13)
C15 H15 0.9500

loop_
_geom_hbond_atom_site_label_D
_geom_hbond_atom_site_label_H
_geom_hbond_atom_site_label_A
_geom_hbond_site_symmetry_A
_geom_hbond_distance_DH
_geom_hbond_distance_HA
_geom_hbond_distance_DA
_geom_hbond_angle_DHA
N2 H2B O1 1_545 0.898(15) 2.052(15) 2.9393(11) 169.5(12)
N2 H2C O3 2_446 0.920(15) 1.962(15) 2.8796(11) 174.4(12)
O2 H2 N1 . 0.97(2) 1.66(2) 2.6179(11) 167.6(17)

loop_
_geom_torsion_atom_site_label_1
_geom_torsion_atom_site_label_2
_geom_torsion_atom_site_label_3
_geom_torsion_atom_site_label_4
_geom_torsion
C1 C2 C3 C4 0.55(15)
C1 C2 C3 C10 179.64(10)
C1 C6 C7 C8 -176.74(10)
C2 C1 C6 C5 -0.36(15)
C2 C1 C6 C7 -179.99(9)
C2 C3 C4 C5 -0.63(15)
C3 C4 C5 C6 0.22(15)
C4 C5 C6 C1 0.28(14)
C4 C5 C6 C7 179.89(9)
C5 C6 C7 C8 3.65(16)
C6 C1 C2 C3 -0.06(16)
C6 C7 C8 C9 178.93(9)
C7 C8 C9 O1 4.44(16)
C7 C8 C9 O2 -174.40(9)
C10 C3 C4 C5 -179.73(9)
N1 C11 C12 C13 1.18(15)
C11 N1 C15 C14 0.56(15)
C11 C12 C13 C14 0.71(14)
C11 C12 C13 C16 178.92(9)
C12 C13 C14 C15 -1.85(14)
C12 C13 C16 O3 -154.72(10)
C12 C13 C16 N2 24.08(13)
C13 C14 C15 N1 1.26(15)
C14 C13 C16 O3 23.48(14)
C14 C13 C16 N2 -157.72(9)
C15 N1 C11 C12 -1.81(15)
C16 C13 C14 C15 179.89(8)
